data_1563753
loop_
_publ_author_name
'Singh, Sandhya'
'Brooker, Sally'

_publ_section_title
;
 Correlations between ligand field \DO, spin crossover T1/2 and redox
 potential Epa in a family of five dinuclear helicates
;
_journal_name_full 'Chemical Science'
_journal_paper_doi 10.1039/D1SC01458G
_journal_year 2021
_chemical_formula_moiety 'C72 H78 Fe2 N24 O6, 4(B F4), 4(C H3 N O2)'
_chemical_formula_sum 'C76 H90 B4 F16 Fe2 N28 O14'
_chemical_formula_weight 2078.69
_chemical_name_systematic '[Fe2(L4OIm-meta)3](BF4)4'
_space_group_crystal_system triclinic
_space_group_IT_number 2
_space_group_name_Hall '-P 1'
_space_group_name_H-M_alt 'P -1'
_atom_sites_solution_hydrogens geom
_atom_sites_solution_primary dual
_audit_creation_date 2021-06-09
_audit_creation_method
;
Olex2 1.2
(compiled 2017.08.10 svn.r3458 for OlexSys, GUI svn.r5381)
;
_audit_update_record
;
2021-06-17 deposited with the CCDC.	2021-06-28 downloaded from the CCDC.
;
_cell_angle_alpha 93.702(3)
_cell_angle_beta 101.308(3)
_cell_angle_gamma 93.154(3)
_cell_formula_units_Z 2
_cell_length_a 12.9427(4)
_cell_length_b 15.5781(6)
_cell_length_c 26.0851(9)
_cell_measurement_reflns_used 14970
_cell_measurement_temperature 253.00(10)
_cell_measurement_theta_max 27.8460
_cell_measurement_theta_min 3.7760
_cell_volume 5134.2(3)
_computing_cell_refinement 'CrysAlisPro 1.171.40.67a (Rigaku OD, 2019)'
_computing_data_collection 'CrysAlisPro 1.171.40.67a (Rigaku OD, 2019)'
_computing_data_reduction 'CrysAlisPro 1.171.40.67a (Rigaku OD, 2019)'
_computing_molecular_graphics 'Olex2 (Dolomanov et al., 2009)'
_computing_publication_material 'Olex2 (Dolomanov et al., 2009)'
_computing_structure_refinement 'ShelXL (Sheldrick, 2015)'
_computing_structure_solution 'ShelXT (Sheldrick, 2015)'
_diffrn_ambient_environment N~2~
_diffrn_ambient_temperature 253.00(10)
_diffrn_detector 'CCD plate'
_diffrn_detector_area_resol_mean 5.1725
_diffrn_detector_type Atlas
_diffrn_measured_fraction_theta_full 0.997
_diffrn_measured_fraction_theta_max 0.847
_diffrn_measurement_details
;
List of Runs (angles in degrees, time in seconds):

  # Type    Start    End  Width  t~exp~   \w     \q     \k     \f   Frames
#--------------------------------------------------------------------------
  1  \w     16.00  58.00   1.00   60.00    --   -9.35  38.00-120.00   42
  2  \w    -40.00  -4.00   1.00   60.00    --   -9.35  90.00 152.00   36
  3  \w    -20.00  27.00   1.00   60.00    --   -9.35 -90.00  38.00   47
  4  \w    -40.00  18.00   1.00   60.00    --   -9.35  77.00 -30.00   58
  5  \w    -31.00  51.00   1.00   60.00    --   -9.35  38.00-150.00   82
  6  \w    -80.00 -40.00   1.00   60.00    --   -9.35 -38.00-120.00   40
  7  \w    -31.00  -5.00   1.00   60.00    --   -9.35 -77.00 150.00   26
  8  \w    -15.00  25.00   1.00   60.00    --    9.98 -99.00  90.00   40
  9  \w    -10.00  16.00   1.00   60.00    --    9.98  38.00  30.00   26
;
_diffrn_measurement_device 'four-circle diffractometer'
_diffrn_measurement_device_type 'SuperNova, Dual, Cu at home/near, Atlas'
_diffrn_measurement_method '\w scans'
_diffrn_orient_matrix_type 'CrysAlisPro convention (1999,Acta A55,543-557)'
_diffrn_orient_matrix_UB_11 0.0176564000
_diffrn_orient_matrix_UB_12 0.0433417000
_diffrn_orient_matrix_UB_13 -0.0020059000
_diffrn_orient_matrix_UB_21 0.0333365000
_diffrn_orient_matrix_UB_22 0.0004957000
_diffrn_orient_matrix_UB_23 0.0251004000
_diffrn_orient_matrix_UB_31 0.0414176000
_diffrn_orient_matrix_UB_32 -0.0145974000
_diffrn_orient_matrix_UB_33 -0.0118105000
_diffrn_radiation_monochromator mirror
_diffrn_radiation_probe x-ray
_diffrn_radiation_type MoK\a
_diffrn_radiation_wavelength 0.71073
_diffrn_reflns_av_R_equivalents 0.0373
_diffrn_reflns_av_unetI/netI 0.0573
_diffrn_reflns_Laue_measured_fraction_full 0.997
_diffrn_reflns_Laue_measured_fraction_max 0.847
_diffrn_reflns_limit_h_max 16
_diffrn_reflns_limit_h_min -16
_diffrn_reflns_limit_k_max 20
_diffrn_reflns_limit_k_min -19
_diffrn_reflns_limit_l_max 33
_diffrn_reflns_limit_l_min -35
_diffrn_reflns_number 57448
_diffrn_reflns_point_group_measured_fraction_full 0.997
_diffrn_reflns_point_group_measured_fraction_max 0.847
_diffrn_reflns_theta_full 25.242
_diffrn_reflns_theta_max 29.296
_diffrn_reflns_theta_min 3.294
_diffrn_source 'micro-focus sealed X-ray tube'
_diffrn_source_type 'SuperNova (Mo) X-ray Source'
_exptl_absorpt_coefficient_mu 0.380
_exptl_absorpt_correction_T_max 1.00000
_exptl_absorpt_correction_T_min 0.70863
_exptl_absorpt_correction_type multi-scan
_exptl_absorpt_process_details
;
CrysAlisPro 1.171.40.67a (Rigaku Oxford Diffraction, 2019)
Empirical absorption correction using spherical harmonics,
 implemented in SCALE3 ABSPACK scaling algorithm.
;
_exptl_crystal_colour 'clear dark violet'
_exptl_crystal_colour_lustre clear
_exptl_crystal_colour_modifier dark
_exptl_crystal_colour_primary violet
_exptl_crystal_density_diffrn 1.345
_exptl_crystal_description block
_exptl_crystal_F_000 2140
_exptl_crystal_recrystallization_method 'Re-crystallisation from solvent: Nitromethane'
_exptl_crystal_size_max 0.09
_exptl_crystal_size_mid 0.05
_exptl_crystal_size_min 0.012
_refine_diff_density_max 1.204
_refine_diff_density_min -0.576
_refine_diff_density_rms 0.106
_refine_ls_extinction_method none
_refine_ls_goodness_of_fit_ref 1.059
_refine_ls_hydrogen_treatment constr
_refine_ls_matrix_type full
_refine_ls_number_parameters 1413
_refine_ls_number_reflns 23784
_refine_ls_number_restraints 17
_refine_ls_restrained_S_all 1.061
_refine_ls_R_factor_all 0.1189
_refine_ls_R_factor_gt 0.0871
_refine_ls_shift/su_max 0.001
_refine_ls_shift/su_mean 0.000
_refine_ls_structure_factor_coef Fsqd
_refine_ls_weighting_details 'w=1/[\s^2^(Fo^2^)+(0.1282P)^2^+11.1090P] where P=(Fo^2^+2Fc^2^)/3'
_refine_ls_weighting_scheme calc
_refine_ls_wR_factor_gt 0.2495
_refine_ls_wR_factor_ref 0.2745
_reflns_Friedel_coverage 0.000
_reflns_number_gt 16561
_reflns_number_total 23784
_reflns_threshold_expression 'I > 2\s(I)'
_cod_data_source_file d1sc01458g2.cif
_cod_data_source_block ss711-253k
_cod_database_code 1563753
_shelx_shelxl_version_number 2016/6
_chemical_oxdiff_formula CHNBFFeO
_chemical_oxdiff_usercomment M390
_shelx_space_group_comment
;
The symmetry employed for this shelxl refinement is uniquely defined
by the following loop, which should always be used as a source of
symmetry information in preference to the above space-group names.
They are only intended as comments.
;
_shelx_estimated_absorpt_t_max 0.995
_shelx_estimated_absorpt_t_min 0.967
_reflns_odcompleteness_completeness 99.72
_reflns_odcompleteness_iscentric 1
_reflns_odcompleteness_theta 24.97
_olex2_refinement_description
;
1. Fixed Uiso
 At 1.2 times of:
  All C(H) groups, All C(H,H) groups, All C(H,H,H,H) groups
 At 1.5 times of:
  All C(H,H,H) groups
2. Same fragment restrains
{C18, C19, C20} sigma for 1-2: 0.02, 1-3: 0.04
as
{C31A, C31B, C32B}
{F11, F12, F13, F14, B1} sigma for 1-2: 0.02, 1-3: 0.04
as
{F31, F32, F33, F34, B3}
{O300, O301, N300, C300} sigma for 1-2: 0.02, 1-3: 0.04
as
{O500, O501, N500, C500}
3. Others
 Fixed Sof: C4AA(0.6) H4AA(0.6) H29A(0.6) H29B(0.6) H29C(0.4) H29D(0.4)
 C30A(0.6) H30A(0.6) C30B(0.4) H30B(0.4) C31A(0.6) H31A(0.6) H31B(0.6)
 H31C(0.6) C31B(0.4) H31D(0.4) H31E(0.4) H31F(0.4) C32B(0.4) H32A(0.4)
 H32B(0.4) H32C(0.4) C32A(0.6) H32D(0.6) H32E(0.6) H32F(0.6) H42A(0.7)
 H42B(0.7) H42C(0.3) H42D(0.3) H54A(0.7) H54B(0.7) H54C(0.3) H54D(0.3)
 C55A(0.4) H55A(0.4) C56A(0.6) H56A(0.6) H56B(0.6) H56C(0.6) C56B(0.4)
 H56D(0.4) H56E(0.4) H56F(0.4) C57A(0.6) H57A(0.6) H57B(0.6) H57C(0.6)
 C57B(0.4) H57D(0.4) H57E(0.4) H57F(0.4) F42(0.5) F43(0.5) F44(0.5) F45(0.5)
 F46(0.5) F47(0.5) O400(0.5) O401(0.5) N400(0.5) C400(0.5) H40A(0.5) H40B(0.5)
 H40C(0.5) O500(0.5) O501(0.5) N500(0.5) C500(0.5) H50A(0.5) H50B(0.5)
 H50C(0.5) C43A(0.7) H43A(0.7) C45A(0.7) H45A(0.7) H45B(0.7) H45C(0.7)
 C44A(0.7) H44A(0.7) H44B(0.7) H44C(0.7) C43B(0.3) H43B(0.3) C44B(0.3)
 H44D(0.3) H44E(0.3) H44F(0.3) C45B(0.3) H45D(0.3) H45E(0.3) H45F(0.3)
4.a Ternary CH refined with riding coordinates:
 C4AA(H4AA), C6(H6), C18(H18), C30A(H30A), C30B(H30B), C55A(H55A), C67(H67),
 C43A(H43A), C43B(H43B)
4.b Secondary CH2 refined with riding coordinates:
 C5(H5A,H5B), C17(H17A,H17B), C29(H29A,H29B), C29(H29C,H29D), C42(H42A,H42B),
 C42(H42C,H42D), C54(H54A,H54B), C54(H54C,H54D), C66(H66A,H66B)
4.c Aromatic/amide H refined with riding coordinates:
 C1(H1), C2(H2), C11(H11), C12(H12), C13(H13), C15(H15), C23(H23), C24(H24),
 C25(H25), C26(H26), C36(H36), C37(H37), C38(H38), C40(H40), C48(H48), C49(H49),
  C50(H50), C51(H51), C60(H60), C61(H61), C62(H62), C64(H64), C72(H72), C73(H73)
4.d Idealised Me refined as rotating group:
 C7(H7A,H7B,H7C), C8(H8A,H8B,H8C), C19(H19A,H19B,H19C), C20(H20A,H20B,H20C),
 C31A(H31A,H31B,H31C), C31B(H31D,H31E,H31F), C32B(H32A,H32B,H32C), C32A(H32D,
 H32E,H32F), C56A(H56A,H56B,H56C), C56B(H56D,H56E,H56F), C57A(H57A,H57B,H57C),
 C57B(H57D,H57E,H57F), C68(H68A,H68B,H68C), C69(H69A,H69B,H69C), C100(H10A,H10B,
 H10C), C200(H20D,H20E,H20F), C300(H30C,H30D,H30E), C400(H40A,H40B,H40C),
 C500(H50A,H50B,H50C), C45A(H45A,H45B,H45C), C44A(H44A,H44B,H44C), C44B(H44D,
 H44E,H44F), C45B(H45D,H45E,H45F)
;
_olex2_submission_special_instructions 'No special instructions were received'
_oxdiff_exptl_absorpt_empirical_details
;
Empirical correction (ABSPACK) includes:
- Absorption correction using spherical harmonics
- Frame scaling
;
_oxdiff_exptl_absorpt_empirical_full_max 1.464
_oxdiff_exptl_absorpt_empirical_full_min 0.717
_platon_squeeze_void_probe_radius 1.20

loop_
_space_group_symop_operation_xyz
'x, y, z'
'-x, -y, -z'

loop_
_atom_site_label
_atom_site_type_symbol
_atom_site_fract_x
_atom_site_fract_y
_atom_site_fract_z
_atom_site_U_iso_or_equiv
_atom_site_adp_type
_atom_site_occupancy
_atom_site_site_symmetry_order
_atom_site_calc_flag
_atom_site_refinement_flags_posn
_atom_site_refinement_flags_adp
_atom_site_refinement_flags_occupancy
_atom_site_disorder_assembly
_atom_site_disorder_group
Fe1 Fe -0.28184(4) -0.06020(4) -0.60504(2) 0.02865(15) Uani 1 1 d . . . . .
Fe2 Fe -0.28333(5) -0.56553(4) -0.87583(2) 0.03209(16) Uani 1 1 d . . . . .
O1 O -0.1300(3) 0.1849(2) -0.60151(15) 0.0534(9) Uani 1 1 d . . . . .
O2 O -0.1330(3) -0.7989(2) -0.82178(16) 0.0601(10) Uani 1 1 d . . . . .
O3 O -0.2042(3) -0.0769(2) -0.44254(12) 0.0543(9) Uani 1 1 d . . . . .
O4 O -0.5819(3) -0.6545(3) -0.98408(12) 0.0552(9) Uani 1 1 d . . . . .
O5 O -0.5668(3) 0.0534(2) -0.59968(14) 0.0556(9) Uani 1 1 d . . . . .
O6 O -0.1186(3) -0.5640(2) -1.00728(13) 0.0469(8) Uani 1 1 d . . . . .
N1 N -0.4207(3) -0.0080(2) -0.60608(13) 0.0350(8) Uani 1 1 d . . . . .
N2 N -0.3321(3) -0.0596(2) -0.68059(12) 0.0296(7) Uani 1 1 d . . . . .
N3 N -0.2919(3) -0.0877(2) -0.72301(13) 0.0328(7) Uani 1 1 d . . . . .
N4 N -0.4534(3) -0.0461(2) -0.75021(12) 0.0322(7) Uani 1 1 d . . . . .
N5 N -0.3391(3) -0.3629(2) -0.87831(13) 0.0356(8) Uani 1 1 d . . . . .
N6 N -0.3025(3) -0.4349(2) -0.89951(13) 0.0336(7) Uani 1 1 d . . . . .
N7 N -0.2278(3) -0.3228(2) -0.92841(12) 0.0314(7) Uani 1 1 d . . . . .
N8 N -0.2071(3) -0.5598(2) -0.94345(13) 0.0354(8) Uani 1 1 d . . . . .
N9 N -0.2009(3) 0.0538(2) -0.60141(13) 0.0341(7) Uani 1 1 d . . . . .
N10 N -0.1473(3) -0.0996(2) -0.61914(13) 0.0319(7) Uani 1 1 d . . . . .
N11 N -0.1151(3) -0.1782(2) -0.63418(13) 0.0348(7) Uani 1 1 d . . . . .
N12 N -0.0058(3) -0.0743(2) -0.65195(13) 0.0341(7) Uani 1 1 d . . . . .
N13 N -0.1093(3) -0.4307(2) -0.79859(14) 0.0368(8) Uani 1 1 d . . . . .
N14 N -0.1469(3) -0.5131(2) -0.81891(13) 0.0343(7) Uani 1 1 d . . . . .
N15 N -0.0267(3) -0.5256(2) -0.74872(13) 0.0346(7) Uani 1 1 d . . . . .
N16 N -0.2065(3) -0.6798(2) -0.84502(14) 0.0385(8) Uani 1 1 d . . . . .
N17 N -0.2495(3) -0.0738(2) -0.52794(13) 0.0364(8) Uani 1 1 d . . . . .
N18 N -0.3474(3) -0.1758(2) -0.60442(12) 0.0299(7) Uani 1 1 d . . . . .
N19 N -0.4030(3) -0.2345(2) -0.64262(12) 0.0315(7) Uani 1 1 d . . . . .
N20 N -0.3898(3) -0.2883(2) -0.56491(12) 0.0324(7) Uani 1 1 d . . . . .
N21 N -0.3902(3) -0.5261(2) -0.77408(12) 0.0323(7) Uani 1 1 d . . . . .
N22 N -0.3951(3) -0.5576(2) -0.82519(12) 0.0322(7) Uani 1 1 d . . . . .
N23 N -0.5568(3) -0.5389(2) -0.81604(12) 0.0294(7) Uani 1 1 d . . . . .
N24 N -0.4354(3) -0.6130(2) -0.92722(13) 0.0377(8) Uani 1 1 d . . . . .
C1 C -0.4765(4) 0.0255(3) -0.57536(18) 0.0448(11) Uani 1 1 d . . . . .
H1 H -0.455326 0.029761 -0.539051 0.054 Uiso 1 1 calc R . . . .
C2 C -0.5703(4) 0.0358(3) -0.6526(2) 0.0480(11) Uani 1 1 d . . . . .
H2 H -0.624087 0.048019 -0.679941 0.058 Uiso 1 1 calc R . . . .
C3 C -0.4816(3) -0.0021(3) -0.65721(16) 0.0334(8) Uani 1 1 d . . . . .
C4 C -0.4277(3) -0.0348(2) -0.69720(15) 0.0299(8) Uani 1 1 d . . . . .
C4AA C -0.3307(11) -0.4242(7) -0.5295(4) 0.066(3) Uani 0.6 1 d . . P A 1
H4AA H -0.364444 -0.458533 -0.561804 0.079 Uiso 0.6 1 calc R . P A 1
C5 C -0.5592(4) -0.0425(3) -0.78332(17) 0.0435(10) Uani 1 1 d . . . . .
H5A H -0.552420 -0.014736 -0.814865 0.052 Uiso 1 1 calc R . . . .
H5B H -0.601674 -0.007685 -0.764531 0.052 Uiso 1 1 calc R . . . .
C6 C -0.6142(5) -0.1301(5) -0.7983(3) 0.0753(18) Uani 1 1 d . . . . .
H6 H -0.571887 -0.160964 -0.819853 0.090 Uiso 1 1 calc R . . . .
C7 C -0.7208(6) -0.1217(7) -0.8337(4) 0.113(3) Uani 1 1 d . . . . .
H7A H -0.714530 -0.077167 -0.856904 0.170 Uiso 1 1 calc GR . . . .
H7B H -0.771396 -0.107252 -0.812671 0.170 Uiso 1 1 calc GR . . . .
H7C H -0.743946 -0.175447 -0.853941 0.170 Uiso 1 1 calc GR . . . .
C8 C -0.6206(9) -0.1825(7) -0.7545(4) 0.133(4) Uani 1 1 d . . . . .
H8A H -0.641302 -0.147983 -0.726876 0.199 Uiso 1 1 calc GR . . . .
H8B H -0.552860 -0.203838 -0.741731 0.199 Uiso 1 1 calc GR . . . .
H8C H -0.671886 -0.230215 -0.766031 0.199 Uiso 1 1 calc GR . . . .
C9 C -0.3655(3) -0.0792(3) -0.76434(15) 0.0317(8) Uani 1 1 d . . . . .
C10 C -0.3555(3) -0.1021(3) -0.81886(15) 0.0353(9) Uani 1 1 d . . . . .
C11 C -0.3713(5) -0.0425(3) -0.85616(19) 0.0531(13) Uani 1 1 d . . . . .
H11 H -0.387930 0.013028 -0.847146 0.064 Uiso 1 1 calc R . . . .
C12 C -0.3620(6) -0.0663(4) -0.9073(2) 0.0650(17) Uani 1 1 d . . . . .
H12 H -0.373654 -0.026575 -0.932571 0.078 Uiso 1 1 calc R . . . .
C13 C -0.3358(5) -0.1478(4) -0.92081(17) 0.0525(13) Uani 1 1 d . . . . .
H13 H -0.330881 -0.163288 -0.955240 0.063 Uiso 1 1 calc R . . . .
C14 C -0.3167(3) -0.2070(3) -0.88312(16) 0.0363(9) Uani 1 1 d . . . . .
C15 C -0.3267(3) -0.1840(3) -0.83186(15) 0.0335(9) Uani 1 1 d . . . . .
H15 H -0.314105 -0.223382 -0.806439 0.040 Uiso 1 1 calc R . . . .
C16 C -0.2943(3) -0.2965(3) -0.89614(15) 0.0332(9) Uani 1 1 d . . . . .
C17 C -0.1500(4) -0.2726(3) -0.95001(18) 0.0416(10) Uani 1 1 d . . . . .
H17A H -0.166984 -0.212711 -0.949487 0.050 Uiso 1 1 calc R . . . .
H17B H -0.153954 -0.293406 -0.986251 0.050 Uiso 1 1 calc R . . . .
C18 C -0.0367(4) -0.2785(4) -0.9191(2) 0.0538(12) Uani 1 1 d D . . . .
H18 H -0.021433 -0.339371 -0.918405 0.065 Uiso 1 1 calc R . . . .
C19 C -0.0248(5) -0.2405(5) -0.8634(2) 0.0714(17) Uani 1 1 d D . . . .
H19A H -0.069125 -0.274053 -0.845585 0.107 Uiso 1 1 calc GR . . . .
H19B H -0.045203 -0.182218 -0.863573 0.107 Uiso 1 1 calc GR . . . .
H19C H 0.047498 -0.241176 -0.845703 0.107 Uiso 1 1 calc GR . . . .
C20 C 0.0398(5) -0.2324(5) -0.9472(3) 0.079(2) Uani 1 1 d D . . . .
H20A H 0.028009 -0.172048 -0.946581 0.119 Uiso 1 1 calc GR . . . .
H20B H 0.028727 -0.256158 -0.982871 0.119 Uiso 1 1 calc GR . . . .
H20C H 0.110978 -0.239794 -0.929861 0.119 Uiso 1 1 calc GR . . . .
C21 C -0.2373(3) -0.4101(3) -0.92919(15) 0.0307(8) Uani 1 1 d . . . . .
C22 C -0.1896(3) -0.4758(3) -0.95721(15) 0.0329(8) Uani 1 1 d . . . . .
C23 C -0.1351(4) -0.4787(3) -0.99618(18) 0.0427(10) Uani 1 1 d . . . . .
H23 H -0.112687 -0.431843 -1.012576 0.051 Uiso 1 1 calc R . . . .
C24 C -0.1636(4) -0.6081(3) -0.97392(17) 0.0398(10) Uani 1 1 d . . . . .
H24 H -0.163423 -0.667692 -0.972897 0.048 Uiso 1 1 calc R . . . .
C25 C -0.2100(4) 0.1347(3) -0.59185(19) 0.0442(10) Uani 1 1 d . . . . .
H25 H -0.266725 0.156313 -0.579395 0.053 Uiso 1 1 calc R . . . .
C26 C -0.0628(4) 0.1289(3) -0.6187(2) 0.0491(12) Uani 1 1 d . . . . .
H26 H 0.000597 0.144381 -0.628434 0.059 Uiso 1 1 calc R . . . .
C27 C -0.1043(3) 0.0491(3) -0.61880(16) 0.0355(9) Uani 1 1 d . . . . .
C28 C -0.0812(3) -0.0394(3) -0.62990(15) 0.0312(8) Uani 1 1 d . . . . .
C29 C 0.0697(4) -0.0277(3) -0.6776(2) 0.0451(11) Uani 1 1 d . . . . .
H29A H 0.126156 -0.063878 -0.682497 0.054 Uiso 0.6 1 calc R . P B 1
H29B H 0.100515 0.024029 -0.656078 0.054 Uiso 0.6 1 calc R . P B 1
H29C H 0.139170 -0.048200 -0.665810 0.054 Uiso 0.4 1 calc R . P C 2
H29D H 0.073291 0.033067 -0.666038 0.054 Uiso 0.4 1 calc R . P C 2
C30A C 0.0054(16) -0.0024(11) -0.7340(5) 0.088(6) Uani 0.6 1 d . . P D 1
H30A H -0.033096 0.049853 -0.732786 0.106 Uiso 0.6 1 calc R . P D 1
C30B C 0.0441(11) -0.0366(10) -0.7368(6) 0.040(3) Uani 0.4 1 d . . P D 2
H30B H 0.057158 -0.091276 -0.754408 0.048 Uiso 0.4 1 calc R . P D 2
C31A C 0.1287(14) 0.0104(10) -0.7570(7) 0.088(5) Uani 0.6 1 d D . P D 1
H31A H 0.180252 -0.023293 -0.737330 0.133 Uiso 0.6 1 calc GR . P D 1
H31B H 0.153957 0.070053 -0.752256 0.133 Uiso 0.6 1 calc GR . P D 1
H31C H 0.117169 -0.008820 -0.793494 0.133 Uiso 0.6 1 calc GR . P D 1
C31B C 0.093(2) 0.0543(12) -0.7564(9) 0.084(7) Uani 0.4 1 d D . P D 2
H31D H 0.168001 0.052714 -0.752873 0.126 Uiso 0.4 1 calc GR . P D 2
H31E H 0.077506 0.102710 -0.735173 0.126 Uiso 0.4 1 calc GR . P D 2
H31F H 0.061272 0.059697 -0.792451 0.126 Uiso 0.4 1 calc GR . P D 2
C32B C -0.0718(14) 0.001(2) -0.7544(9) 0.089(8) Uani 0.4 1 d D . P D 2
H32A H -0.069063 0.060152 -0.741350 0.134 Uiso 0.4 1 calc GR . P D 2
H32B H -0.122907 -0.032134 -0.740146 0.134 Uiso 0.4 1 calc GR . P D 2
H32C H -0.091774 -0.003505 -0.791933 0.134 Uiso 0.4 1 calc GR . P D 2
C32A C -0.0474(14) -0.0703(14) -0.7687(6) 0.108(5) Uani 0.6 1 d . . P D 1
H32D H -0.096971 -0.101008 -0.752416 0.162 Uiso 0.6 1 calc GR . P D 1
H32E H 0.002944 -0.108800 -0.777577 0.162 Uiso 0.6 1 calc GR . P D 1
H32F H -0.084283 -0.047572 -0.799982 0.162 Uiso 0.6 1 calc GR . P D 1
C34 C -0.0302(3) -0.1615(3) -0.65377(16) 0.0353(9) Uani 1 1 d . . . . .
C35 C 0.0287(3) -0.2299(3) -0.67439(17) 0.0360(9) Uani 1 1 d . . . . .
C36 C 0.1381(4) -0.2291(3) -0.65989(19) 0.0444(11) Uani 1 1 d . . . . .
H36 H 0.176292 -0.183491 -0.638432 0.053 Uiso 1 1 calc R . . . .
C37 C 0.1896(4) -0.2972(3) -0.6778(2) 0.0485(12) Uani 1 1 d . . . . .
H37 H 0.262788 -0.296898 -0.668302 0.058 Uiso 1 1 calc R . . . .
C38 C 0.1339(4) -0.3654(3) -0.70944(19) 0.0441(11) Uani 1 1 d . . . . .
H38 H 0.169619 -0.410132 -0.721610 0.053 Uiso 1 1 calc R . . . .
C39 C 0.0242(3) -0.3673(3) -0.72325(16) 0.0348(9) Uani 1 1 d . . . . .
C40 C -0.0279(3) -0.2987(3) -0.70628(16) 0.0351(9) Uani 1 1 d . . . . .
H40 H -0.100947 -0.298789 -0.716257 0.042 Uiso 1 1 calc R . . . .
C41 C -0.0375(3) -0.4392(3) -0.75706(16) 0.0343(9) Uani 1 1 d . . . . .
C42 C 0.0234(4) -0.5612(3) -0.69909(19) 0.0504(12) Uani 1 1 d . . . . .
H42A H 0.076415 -0.518967 -0.679148 0.060 Uiso 0.7 1 calc R . P E 1
H42B H 0.058589 -0.612240 -0.707223 0.060 Uiso 0.7 1 calc R . P E 1
H42C H 0.097846 -0.542366 -0.690953 0.060 Uiso 0.3 1 calc R . P F 2
H42D H 0.017790 -0.623652 -0.704126 0.060 Uiso 0.3 1 calc R . P F 2
C46 C -0.0962(3) -0.5678(3) -0.78879(16) 0.0339(9) Uani 1 1 d . . . . .
C47 C -0.1202(3) -0.6593(3) -0.80345(17) 0.0374(9) Uani 1 1 d . . . . .
C48 C -0.0756(4) -0.7322(3) -0.7897(2) 0.0502(12) Uani 1 1 d . . . . .
H48 H -0.016644 -0.736895 -0.763434 0.060 Uiso 1 1 calc R . . . .
C49 C -0.2091(4) -0.7621(3) -0.8531(2) 0.0508(12) Uani 1 1 d . . . . .
H49 H -0.259763 -0.793385 -0.878703 0.061 Uiso 1 1 calc R . . . .
C50 C -0.2027(4) -0.0327(3) -0.48469(18) 0.0461(11) Uani 1 1 d . . . . .
H50 H -0.170757 0.022640 -0.482838 0.055 Uiso 1 1 calc R . . . .
C51 C -0.2578(4) -0.1542(3) -0.46158(17) 0.0484(12) Uani 1 1 d . . . . .
H51 H -0.272542 -0.199004 -0.441682 0.058 Uiso 1 1 calc R . . . .
C52 C -0.2853(3) -0.1540(3) -0.51389(15) 0.0347(9) Uani 1 1 d . . . . .
C53 C -0.3398(3) -0.2089(3) -0.55875(14) 0.0302(8) Uani 1 1 d . . . . .
C54 C -0.3893(4) -0.3490(3) -0.52416(17) 0.0446(11) Uani 1 1 d . . . . .
H54A H -0.360212 -0.318392 -0.490406 0.054 Uiso 0.7 1 calc R . P A 1
H54B H -0.461825 -0.368136 -0.523972 0.054 Uiso 0.7 1 calc R . P A 1
H54C H -0.442359 -0.395989 -0.536905 0.054 Uiso 0.3 1 calc R . P A 2
H54D H -0.407360 -0.319814 -0.493469 0.054 Uiso 0.3 1 calc R . P A 2
C55A C -0.2775(13) -0.3867(8) -0.5083(5) 0.044(3) Uani 0.4 1 d . . P A 2
H55A H -0.229523 -0.339372 -0.489137 0.053 Uiso 0.4 1 calc R . P A 2
C56A C -0.332(2) -0.4804(12) -0.4822(8) 0.098(6) Uani 0.6 1 d . . P A 1
H56A H -0.403825 -0.495996 -0.480137 0.148 Uiso 0.6 1 calc GR . P A 1
H56B H -0.297136 -0.448100 -0.450374 0.148 Uiso 0.6 1 calc GR . P A 1
H56C H -0.296076 -0.531615 -0.487119 0.148 Uiso 0.6 1 calc GR . P A 1
C56B C -0.287(3) -0.4529(16) -0.4696(11) 0.092(9) Uani 0.4 1 d . . P A 2
H56D H -0.349027 -0.490962 -0.482788 0.139 Uiso 0.4 1 calc GR . P A 2
H56E H -0.293266 -0.424389 -0.436709 0.139 Uiso 0.4 1 calc GR . P A 2
H56F H -0.225814 -0.485595 -0.464735 0.139 Uiso 0.4 1 calc GR . P A 2
C57A C -0.222(3) -0.400(2) -0.5324(13) 0.140(15) Uani 0.6 1 d . . P A 1
H57A H -0.197530 -0.349024 -0.509952 0.210 Uiso 0.6 1 calc GR . P A 1
H57B H -0.218333 -0.389955 -0.567854 0.210 Uiso 0.6 1 calc GR . P A 1
H57C H -0.178648 -0.446374 -0.521239 0.210 Uiso 0.6 1 calc GR . P A 1
C57B C -0.226(3) -0.421(2) -0.5526(16) 0.081(8) Uani 0.4 1 d . . P A 2
H57D H -0.220745 -0.377353 -0.576167 0.121 Uiso 0.4 1 calc GR . P A 2
H57E H -0.268483 -0.470443 -0.571254 0.121 Uiso 0.4 1 calc GR . P A 2
H57F H -0.156867 -0.438388 -0.538152 0.121 Uiso 0.4 1 calc GR . P A 2
C58 C -0.4285(3) -0.3015(3) -0.61784(15) 0.0309(8) Uani 1 1 d . . . . .
C59 C -0.4888(3) -0.3795(3) -0.64579(15) 0.0303(8) Uani 1 1 d . . . . .
C60 C -0.5733(3) -0.4201(3) -0.62844(16) 0.0347(9) Uani 1 1 d . . . . .
H60 H -0.592996 -0.398058 -0.598039 0.042 Uiso 1 1 calc R . . . .
C61 C -0.6273(4) -0.4920(3) -0.65605(17) 0.0378(9) Uani 1 1 d . . . . .
H61 H -0.682519 -0.519177 -0.643849 0.045 Uiso 1 1 calc R . . . .
C62 C -0.6004(3) -0.5248(3) -0.70191(17) 0.0363(9) Uani 1 1 d . . . . .
H62 H -0.636885 -0.574132 -0.720229 0.044 Uiso 1 1 calc R . . . .
C63 C -0.5184(3) -0.4834(3) -0.72044(15) 0.0301(8) Uani 1 1 d . . . . .
C64 C -0.4626(3) -0.4119(3) -0.69231(15) 0.0318(8) Uani 1 1 d . . . . .
H64 H -0.407087 -0.385109 -0.704445 0.038 Uiso 1 1 calc R . . . .
C65 C -0.4878(3) -0.5160(2) -0.76941(14) 0.0281(8) Uani 1 1 d . . . . .
C66 C -0.6696(3) -0.5214(3) -0.83017(18) 0.0395(10) Uani 1 1 d . . . . .
H66A H -0.706076 -0.542504 -0.803857 0.047 Uiso 1 1 calc R . . . .
H66B H -0.700813 -0.552679 -0.863478 0.047 Uiso 1 1 calc R . . . .
C67 C -0.6851(5) -0.4263(4) -0.8343(3) 0.0644(16) Uani 1 1 d . . . . .
H67 H -0.654111 -0.396384 -0.800072 0.077 Uiso 1 1 calc R . . . .
C68 C -0.8012(5) -0.4114(5) -0.8458(3) 0.080(2) Uani 1 1 d . . . . .
H68A H -0.835104 -0.438933 -0.820977 0.119 Uiso 1 1 calc GR . . . .
H68B H -0.832433 -0.435238 -0.880622 0.119 Uiso 1 1 calc GR . . . .
H68C H -0.810156 -0.350631 -0.843137 0.119 Uiso 1 1 calc GR . . . .
C69 C -0.6314(7) -0.3888(5) -0.8734(4) 0.105(3) Uani 1 1 d . . . . .
H69A H -0.644961 -0.426456 -0.904974 0.158 Uiso 1 1 calc GR . . . .
H69B H -0.556735 -0.381860 -0.859732 0.158 Uiso 1 1 calc GR . . . .
H69C H -0.657620 -0.333590 -0.881090 0.158 Uiso 1 1 calc GR . . . .
C70 C -0.4953(3) -0.5653(2) -0.84935(15) 0.0286(8) Uani 1 1 d . . . . .
C71 C -0.5222(3) -0.5992(3) -0.90367(16) 0.0324(8) Uani 1 1 d . . . . .
C72 C -0.6105(4) -0.6254(4) -0.93872(18) 0.0481(12) Uani 1 1 d . . . . .
H72 H -0.679161 -0.623928 -0.933119 0.058 Uiso 1 1 calc R . . . .
C73 C -0.4759(4) -0.6453(3) -0.97373(18) 0.0465(11) Uani 1 1 d . . . . .
H73 H -0.435393 -0.660900 -0.998168 0.056 Uiso 1 1 calc R . . . .
F11 F -0.9020(4) -0.7711(3) -0.6758(3) 0.1250(19) Uani 1 1 d D . . . .
F12 F -0.7416(4) -0.8216(3) -0.66409(19) 0.1079(16) Uani 1 1 d D . . . .
F13 F -0.7630(5) -0.6939(4) -0.6266(2) 0.1292(19) Uani 1 1 d D . . . .
F14 F -0.7836(5) -0.7092(4) -0.7106(2) 0.144(2) Uani 1 1 d D . . . .
B1 B -0.7978(5) -0.7511(4) -0.6703(2) 0.0555(15) Uani 1 1 d D . . . .
F21 F -0.0043(3) -0.7138(3) -0.90128(17) 0.0847(11) Uani 1 1 d . . . . .
F22 F 0.1118(3) -0.6372(3) -0.83652(13) 0.0887(13) Uani 1 1 d . . . . .
F23 F 0.0328(3) -0.5722(3) -0.90654(17) 0.0863(11) Uani 1 1 d . . . . .
F24 F 0.1563(3) -0.6645(3) -0.91521(15) 0.0813(11) Uani 1 1 d . . . . .
B2 B 0.0737(5) -0.6480(5) -0.8891(3) 0.0601(17) Uani 1 1 d . . . . .
F31 F -0.4822(16) -0.8915(9) -0.9434(6) 0.416(13) Uani 1 1 d D . . . .
F32 F -0.5677(5) -0.9196(4) -0.8862(2) 0.132(2) Uani 1 1 d D . . . .
F33 F -0.6195(8) -0.8198(5) -0.9404(3) 0.196(4) Uani 1 1 d D . . . .
F34 F -0.4903(10) -0.7902(7) -0.8825(5) 0.283(7) Uani 1 1 d D . . . .
B3 B -0.5354(9) -0.8560(6) -0.9127(4) 0.093(3) Uani 1 1 d D . . . .
F41 F -0.5267(4) -0.1587(5) -0.5158(3) 0.177(4) Uani 1 1 d . . . . .
F42 F -0.6276(16) -0.1626(18) -0.5890(6) 0.196(8) Uani 0.5 1 d . . P G 1
F43 F -0.647(3) -0.264(2) -0.5475(12) 0.166(13) Uani 0.5 1 d . . P G 1
F44 F -0.6968(9) -0.1500(10) -0.5153(8) 0.118(5) Uani 0.5 1 d . . P G 1
F45 F -0.6825(18) -0.1181(10) -0.5519(11) 0.182(8) Uani 0.5 1 d . . P G 2
F46 F -0.658(2) -0.1986(14) -0.4888(7) 0.198(9) Uani 0.5 1 d . . P G 2
F47 F -0.6413(16) -0.2534(19) -0.5665(9) 0.113(9) Uani 0.5 1 d . . P G 2
B4 B -0.6268(6) -0.1836(6) -0.5355(3) 0.076(2) Uani 1 1 d . . . . .
O100 O -0.7507(8) -1.1863(6) -1.0218(3) 0.170(4) Uani 1 1 d . . . . .
O101 O -0.6522(9) -1.2225(5) -0.9571(4) 0.164(4) Uani 1 1 d . . . . .
N100 N -0.6848(7) -1.1680(5) -0.9835(3) 0.096(2) Uani 1 1 d . . . . .
C100 C -0.6472(11) -1.0797(6) -0.9706(4) 0.139(4) Uani 1 1 d . . . . .
H10A H -0.699533 -1.043146 -0.986769 0.209 Uiso 1 1 calc GR . . . .
H10B H -0.583122 -1.068981 -0.983233 0.209 Uiso 1 1 calc GR . . . .
H10C H -0.633625 -1.067624 -0.933280 0.209 Uiso 1 1 calc GR . . . .
O200 O -0.6044(6) -0.7105(4) -0.7779(3) 0.132(3) Uani 1 1 d . . . . .
O201 O -0.6048(6) -0.8407(4) -0.7565(2) 0.115(2) Uani 1 1 d . . . . .
N200 N -0.6412(6) -0.7849(4) -0.7827(3) 0.0882(19) Uani 1 1 d . . . . .
C200 C -0.7367(8) -0.8070(7) -0.8233(5) 0.122(3) Uani 1 1 d . . . . .
H20D H -0.793087 -0.774081 -0.815514 0.184 Uiso 1 1 calc GR . . . .
H20E H -0.756640 -0.867367 -0.823945 0.184 Uiso 1 1 calc GR . . . .
H20F H -0.722816 -0.793892 -0.856850 0.184 Uiso 1 1 calc GR . . . .
O300 O -0.0475(6) 0.1430(5) -0.4759(3) 0.150(3) Uani 1 1 d D . . . .
O301 O 0.0546(6) 0.2292(7) -0.5047(3) 0.161(3) Uani 1 1 d D . . . .
N300 N -0.0182(5) 0.2119(5) -0.4836(2) 0.0883(19) Uani 1 1 d D . . . .
C300 C -0.0732(9) 0.2823(7) -0.4676(4) 0.122(3) Uani 1 1 d D . . . .
H30C H -0.033667 0.310161 -0.435220 0.183 Uiso 1 1 calc GR . . . .
H30D H -0.141463 0.261418 -0.462688 0.183 Uiso 1 1 calc GR . . . .
H30E H -0.081438 0.322843 -0.494061 0.183 Uiso 1 1 calc GR . . . .
O400 O -0.4442(11) -0.6081(9) -0.5711(7) 0.137(5) Uani 0.5 1 d . . P . .
O401 O -0.3337(12) -0.6717(9) -0.5980(7) 0.148(7) Uani 0.5 1 d . . P . .
N400 N -0.4172(10) -0.6676(6) -0.5984(4) 0.064(3) Uani 0.5 1 d . . P . .
C400 C -0.5021(9) -0.7269(9) -0.6160(5) 0.067(3) Uani 0.5 1 d . . P . .
H40A H -0.502525 -0.769678 -0.591089 0.100 Uiso 0.5 1 calc GR . P . .
H40B H -0.496114 -0.754304 -0.649219 0.100 Uiso 0.5 1 calc GR . P . .
H40C H -0.566488 -0.698103 -0.619854 0.100 Uiso 0.5 1 calc GR . P . .
O500 O -0.2976(16) 0.1372(9) -0.7563(8) 0.174(8) Uani 0.5 1 d D . P . .
O501 O -0.3522(9) 0.1577(7) -0.6926(4) 0.097(4) Uani 0.5 1 d D . P . .
N500 N -0.3250(7) 0.1845(5) -0.7305(3) 0.049(2) Uani 0.5 1 d D . P . .
C500 C -0.3564(8) 0.2656(7) -0.7477(5) 0.061(3) Uani 0.5 1 d D . P . .
H50A H -0.310111 0.310897 -0.727166 0.091 Uiso 0.5 1 calc GR . P . .
H50B H -0.427518 0.272763 -0.743497 0.091 Uiso 0.5 1 calc GR . P . .
H50C H -0.352637 0.267890 -0.783954 0.091 Uiso 0.5 1 calc GR . P . .
C43A C -0.0582(10) -0.5850(8) -0.6653(4) 0.074(3) Uani 0.7 1 d . . P H 1
H43A H -0.096369 -0.638911 -0.681826 0.088 Uiso 0.7 1 calc R . P H 1
C45A C -0.0041(11) -0.6041(10) -0.6110(4) 0.093(4) Uani 0.7 1 d . . P H 1
H45A H 0.024358 -0.551140 -0.591099 0.139 Uiso 0.7 1 calc GR . P H 1
H45B H 0.052139 -0.640922 -0.613449 0.139 Uiso 0.7 1 calc GR . P H 1
H45C H -0.054179 -0.632382 -0.593905 0.139 Uiso 0.7 1 calc GR . P H 1
C44A C -0.1407(10) -0.5196(12) -0.6643(4) 0.106(5) Uani 0.7 1 d . . P H 1
H44A H -0.175748 -0.511907 -0.699566 0.158 Uiso 0.7 1 calc GR . P H 1
H44B H -0.106971 -0.465507 -0.648011 0.158 Uiso 0.7 1 calc GR . P H 1
H44C H -0.191452 -0.539993 -0.644810 0.158 Uiso 0.7 1 calc GR . P H 1
C43B C -0.0252(17) -0.5344(16) -0.6536(8) 0.058(5) Uiso 0.3 1 d . . P H 2
H43B H -0.032758 -0.472119 -0.650896 0.070 Uiso 0.3 1 calc R . P H 2
C44B C -0.135(3) -0.587(3) -0.6681(15) 0.107(11) Uiso 0.3 1 d . . P H 2
H44D H -0.125098 -0.647446 -0.669598 0.161 Uiso 0.3 1 calc GR . P H 2
H44E H -0.172445 -0.572034 -0.701597 0.161 Uiso 0.3 1 calc GR . P H 2
H44F H -0.175922 -0.573114 -0.641904 0.161 Uiso 0.3 1 calc GR . P H 2
C45B C 0.041(3) -0.564(2) -0.6035(15) 0.106(12) Uiso 0.3 1 d . . P H 2
H45D H 0.101753 -0.523953 -0.591494 0.160 Uiso 0.3 1 calc GR . P H 2
H45E H 0.064577 -0.620170 -0.610659 0.160 Uiso 0.3 1 calc GR . P H 2
H45F H -0.000323 -0.566253 -0.576922 0.160 Uiso 0.3 1 calc GR . P H 2

loop_
_atom_site_aniso_label
_atom_site_aniso_U_11
_atom_site_aniso_U_22
_atom_site_aniso_U_33
_atom_site_aniso_U_23
_atom_site_aniso_U_13
_atom_site_aniso_U_12
Fe1 0.0334(3) 0.0269(3) 0.0252(3) -0.0018(2) 0.0064(2) 0.0003(2)
Fe2 0.0309(3) 0.0367(3) 0.0288(3) -0.0017(2) 0.0083(2) 0.0010(2)
O1 0.060(2) 0.0288(16) 0.073(2) -0.0048(15) 0.0212(18) -0.0011(15)
O2 0.081(3) 0.0312(18) 0.065(2) 0.0010(16) 0.009(2) 0.0059(17)
O3 0.064(2) 0.061(2) 0.0302(16) -0.0118(15) -0.0017(15) -0.0067(18)
O4 0.0463(19) 0.080(3) 0.0321(16) -0.0155(16) -0.0019(14) 0.0040(18)
O5 0.055(2) 0.064(2) 0.051(2) -0.0118(17) 0.0225(17) 0.0115(18)
O6 0.0518(19) 0.052(2) 0.0423(17) -0.0039(15) 0.0227(15) 0.0099(15)
N1 0.0411(19) 0.0358(19) 0.0281(17) -0.0045(14) 0.0104(14) -0.0022(15)
N2 0.0360(18) 0.0248(16) 0.0281(16) -0.0007(12) 0.0082(13) 0.0017(13)
N3 0.0417(19) 0.0311(18) 0.0284(16) 0.0005(13) 0.0137(14) 0.0044(14)
N4 0.0395(19) 0.0303(17) 0.0259(16) -0.0009(13) 0.0052(14) 0.0044(14)
N5 0.0345(18) 0.041(2) 0.0330(17) -0.0012(15) 0.0108(14) 0.0068(15)
N6 0.0328(18) 0.0371(19) 0.0321(17) -0.0021(14) 0.0108(14) 0.0037(14)
N7 0.0313(17) 0.0382(19) 0.0248(15) 0.0013(13) 0.0057(13) 0.0040(14)
N8 0.0328(18) 0.039(2) 0.0346(18) -0.0035(15) 0.0095(14) 0.0028(15)
N9 0.0382(19) 0.0326(18) 0.0315(17) -0.0019(14) 0.0077(14) 0.0043(14)
N10 0.0368(18) 0.0272(17) 0.0288(16) -0.0034(13) 0.0020(14) 0.0001(14)
N11 0.0359(18) 0.0311(18) 0.0354(18) -0.0015(14) 0.0028(14) 0.0062(14)
N12 0.0313(17) 0.0332(18) 0.0358(18) -0.0050(14) 0.0050(14) -0.0010(14)
N13 0.0383(19) 0.0298(18) 0.0405(19) -0.0015(14) 0.0046(15) 0.0038(15)
N14 0.0365(18) 0.0308(18) 0.0341(17) -0.0017(14) 0.0042(14) 0.0040(14)
N15 0.0343(18) 0.0317(18) 0.0354(18) -0.0026(14) 0.0018(14) 0.0050(14)
N16 0.044(2) 0.037(2) 0.0344(18) -0.0046(15) 0.0105(16) -0.0024(16)
N17 0.0382(19) 0.0362(19) 0.0325(18) -0.0053(14) 0.0044(15) 0.0012(15)
N18 0.0353(17) 0.0312(17) 0.0224(15) -0.0024(12) 0.0058(13) -0.0004(14)
N19 0.0386(18) 0.0279(17) 0.0260(16) -0.0030(13) 0.0044(13) -0.0019(14)
N20 0.0379(18) 0.0346(18) 0.0246(16) 0.0015(13) 0.0075(14) -0.0005(14)
N21 0.0332(18) 0.0374(19) 0.0253(16) -0.0034(13) 0.0061(13) -0.0004(14)
N22 0.0318(17) 0.0380(19) 0.0257(16) -0.0022(13) 0.0053(13) 0.0012(14)
N23 0.0281(16) 0.0302(17) 0.0298(16) -0.0010(13) 0.0072(13) 0.0014(13)
N24 0.0377(19) 0.043(2) 0.0308(17) -0.0060(15) 0.0072(15) 0.0008(16)
C1 0.047(3) 0.052(3) 0.037(2) -0.006(2) 0.014(2) 0.004(2)
C2 0.046(3) 0.048(3) 0.050(3) -0.006(2) 0.012(2) 0.010(2)
C3 0.036(2) 0.030(2) 0.034(2) -0.0038(16) 0.0089(17) 0.0029(16)
C4 0.037(2) 0.0235(18) 0.0287(19) -0.0004(14) 0.0074(16) 0.0016(15)
C4AA 0.097(9) 0.049(6) 0.050(5) 0.011(4) 0.006(6) 0.011(6)
C5 0.047(3) 0.049(3) 0.032(2) -0.0030(19) 0.0008(19) 0.010(2)
C6 0.056(4) 0.079(5) 0.078(4) -0.009(3) -0.010(3) -0.006(3)
C7 0.059(4) 0.152(9) 0.108(7) -0.026(6) -0.019(4) -0.003(5)
C8 0.136(8) 0.116(7) 0.116(7) 0.038(6) -0.032(6) -0.081(6)
C9 0.041(2) 0.0265(19) 0.0291(19) 0.0018(15) 0.0113(17) 0.0026(16)
C10 0.044(2) 0.036(2) 0.0274(19) 0.0018(16) 0.0097(17) 0.0082(18)
C11 0.085(4) 0.042(3) 0.039(2) 0.008(2) 0.022(2) 0.024(3)
C12 0.114(5) 0.055(3) 0.039(3) 0.019(2) 0.031(3) 0.038(3)
C13 0.077(4) 0.063(3) 0.023(2) 0.009(2) 0.015(2) 0.033(3)
C14 0.040(2) 0.041(2) 0.0282(19) 0.0007(17) 0.0073(17) 0.0111(18)
C15 0.039(2) 0.037(2) 0.0247(18) 0.0038(16) 0.0059(16) 0.0066(17)
C16 0.032(2) 0.044(2) 0.0230(18) -0.0024(16) 0.0038(15) 0.0078(17)
C17 0.043(2) 0.042(2) 0.042(2) 0.0046(19) 0.015(2) 0.0014(19)
C18 0.045(3) 0.049(3) 0.069(3) 0.003(2) 0.016(2) -0.002(2)
C19 0.053(3) 0.091(5) 0.063(4) 0.001(3) 0.003(3) -0.012(3)
C20 0.060(4) 0.082(5) 0.100(5) -0.004(4) 0.035(4) -0.016(3)
C21 0.0289(19) 0.037(2) 0.0250(18) -0.0016(15) 0.0040(15) 0.0038(16)
C22 0.032(2) 0.039(2) 0.0279(19) -0.0007(16) 0.0071(16) 0.0020(17)
C23 0.047(3) 0.048(3) 0.038(2) 0.0017(19) 0.017(2) 0.009(2)
C24 0.041(2) 0.042(2) 0.037(2) -0.0071(18) 0.0120(19) 0.0040(19)
C25 0.052(3) 0.033(2) 0.048(3) -0.0040(19) 0.014(2) 0.004(2)
C26 0.050(3) 0.035(2) 0.065(3) -0.005(2) 0.022(2) -0.003(2)
C27 0.040(2) 0.029(2) 0.037(2) -0.0024(16) 0.0081(18) 0.0001(17)
C28 0.033(2) 0.030(2) 0.0298(19) -0.0032(15) 0.0051(16) 0.0007(16)
C29 0.040(2) 0.040(2) 0.056(3) -0.010(2) 0.018(2) -0.0077(19)
C30A 0.129(16) 0.089(11) 0.058(7) -0.022(8) 0.070(10) -0.047(10)
C30B 0.041(7) 0.047(8) 0.034(7) -0.015(5) 0.020(5) -0.001(6)
C31A 0.110(12) 0.073(9) 0.090(9) -0.011(8) 0.052(9) -0.024(8)
C31B 0.14(2) 0.054(11) 0.071(11) 0.000(10) 0.063(13) -0.022(12)
C32B 0.040(9) 0.16(2) 0.067(13) 0.062(14) -0.001(8) 0.008(12)
C32A 0.094(11) 0.161(17) 0.066(8) 0.005(10) 0.018(7) -0.026(11)
C34 0.035(2) 0.033(2) 0.034(2) -0.0029(16) 0.0007(17) 0.0016(17)
C35 0.032(2) 0.034(2) 0.040(2) -0.0025(17) 0.0025(17) 0.0049(17)
C36 0.034(2) 0.040(2) 0.053(3) -0.012(2) -0.0021(19) 0.0000(19)
C37 0.029(2) 0.051(3) 0.061(3) -0.008(2) 0.001(2) 0.008(2)
C38 0.035(2) 0.040(2) 0.056(3) -0.007(2) 0.006(2) 0.0112(19)
C39 0.033(2) 0.035(2) 0.035(2) -0.0018(17) 0.0045(17) 0.0050(17)
C40 0.028(2) 0.036(2) 0.039(2) -0.0037(17) 0.0025(16) 0.0062(17)
C41 0.029(2) 0.037(2) 0.035(2) -0.0041(17) 0.0030(16) 0.0073(17)
C42 0.054(3) 0.045(3) 0.045(3) 0.003(2) -0.010(2) 0.005(2)
C46 0.033(2) 0.035(2) 0.035(2) -0.0012(16) 0.0088(17) 0.0066(17)
C47 0.039(2) 0.036(2) 0.038(2) -0.0009(17) 0.0108(18) 0.0024(18)
C48 0.058(3) 0.037(3) 0.052(3) -0.001(2) 0.004(2) 0.002(2)
C49 0.063(3) 0.041(3) 0.045(3) -0.006(2) 0.010(2) -0.006(2)
C50 0.055(3) 0.041(3) 0.037(2) -0.0081(19) 0.000(2) -0.001(2)
C51 0.057(3) 0.056(3) 0.028(2) -0.003(2) 0.004(2) -0.010(2)
C52 0.038(2) 0.037(2) 0.0276(19) -0.0016(16) 0.0060(16) 0.0014(17)
C53 0.035(2) 0.034(2) 0.0216(17) 0.0006(15) 0.0061(15) 0.0025(16)
C54 0.053(3) 0.051(3) 0.028(2) 0.0116(19) 0.0046(19) -0.012(2)
C55A 0.056(8) 0.031(6) 0.043(7) 0.005(5) 0.001(6) -0.003(6)
C56A 0.17(2) 0.051(10) 0.074(11) 0.033(8) 0.021(12) -0.008(10)
C56B 0.15(3) 0.044(14) 0.070(14) 0.026(11) -0.011(15) -0.005(13)
C57A 0.13(2) 0.14(2) 0.19(3) 0.11(2) 0.09(2) 0.10(2)
C57B 0.060(12) 0.080(16) 0.11(2) 0.008(13) 0.039(12) 0.019(11)
C58 0.036(2) 0.029(2) 0.0281(18) -0.0006(15) 0.0097(16) -0.0002(16)
C59 0.033(2) 0.033(2) 0.0247(18) 0.0014(15) 0.0064(15) -0.0001(16)
C60 0.038(2) 0.037(2) 0.031(2) -0.0012(16) 0.0128(17) 0.0003(17)
C61 0.041(2) 0.039(2) 0.037(2) 0.0049(18) 0.0170(18) -0.0047(18)
C62 0.041(2) 0.031(2) 0.036(2) -0.0023(16) 0.0097(18) -0.0065(17)
C63 0.034(2) 0.030(2) 0.0265(18) 0.0013(15) 0.0079(15) 0.0017(16)
C64 0.033(2) 0.034(2) 0.0304(19) 0.0034(16) 0.0123(16) -0.0018(16)
C65 0.0308(19) 0.0254(18) 0.0279(18) 0.0004(14) 0.0065(15) -0.0014(15)
C66 0.030(2) 0.050(3) 0.039(2) -0.0030(19) 0.0095(17) 0.0023(18)
C67 0.051(3) 0.052(3) 0.085(4) -0.002(3) -0.004(3) 0.019(3)
C68 0.066(4) 0.088(5) 0.081(4) -0.009(4) 0.000(3) 0.039(4)
C69 0.096(6) 0.079(5) 0.160(9) 0.060(5) 0.050(6) 0.035(4)
C70 0.033(2) 0.0256(19) 0.0283(18) 0.0006(14) 0.0091(15) 0.0015(15)
C71 0.033(2) 0.032(2) 0.0314(19) -0.0007(16) 0.0060(16) 0.0037(16)
C72 0.037(2) 0.066(3) 0.038(2) -0.012(2) 0.0051(19) 0.004(2)
C73 0.048(3) 0.058(3) 0.033(2) -0.007(2) 0.009(2) 0.002(2)
F11 0.076(3) 0.104(4) 0.202(6) 0.008(4) 0.053(3) -0.014(3)
F12 0.117(4) 0.091(3) 0.106(3) 0.010(3) -0.012(3) 0.049(3)
F13 0.129(4) 0.107(4) 0.133(5) -0.031(3) -0.008(3) 0.009(3)
F14 0.169(5) 0.164(5) 0.135(5) 0.094(4) 0.079(4) 0.054(4)
B1 0.053(3) 0.064(4) 0.052(3) 0.016(3) 0.013(3) 0.008(3)
F21 0.070(2) 0.088(3) 0.096(3) 0.007(2) 0.024(2) -0.017(2)
F22 0.067(2) 0.149(4) 0.0484(19) 0.022(2) 0.0086(17) -0.011(2)
F23 0.067(2) 0.090(3) 0.100(3) 0.020(2) 0.009(2) 0.008(2)
F24 0.056(2) 0.122(3) 0.074(2) 0.012(2) 0.0303(18) 0.007(2)
B2 0.042(3) 0.087(5) 0.054(4) 0.018(3) 0.013(3) -0.002(3)
F31 0.68(3) 0.317(15) 0.46(2) 0.220(15) 0.47(2) 0.317(19)
F32 0.168(5) 0.117(4) 0.125(4) 0.065(3) 0.039(4) 0.027(4)
F33 0.267(10) 0.157(6) 0.149(6) 0.069(5) -0.024(6) 0.053(6)
F34 0.316(14) 0.168(9) 0.297(14) 0.064(9) -0.095(11) -0.085(9)
B3 0.144(9) 0.059(5) 0.094(6) 0.025(5) 0.051(6) 0.038(6)
F41 0.063(3) 0.241(7) 0.201(6) -0.156(6) 0.026(3) -0.008(4)
F42 0.194(17) 0.25(2) 0.130(13) 0.027(13) 0.015(11) -0.083(16)
F43 0.199(19) 0.096(12) 0.20(3) -0.074(17) 0.060(17) -0.007(11)
F44 0.067(6) 0.105(11) 0.196(18) -0.031(9) 0.070(9) 0.013(6)
F45 0.215(19) 0.083(10) 0.25(2) 0.006(11) 0.034(17) 0.068(11)
F46 0.30(3) 0.198(19) 0.122(12) -0.007(11) 0.129(15) -0.041(17)
F47 0.092(9) 0.114(16) 0.109(12) -0.083(11) -0.018(9) 0.035(10)
B4 0.048(4) 0.091(6) 0.082(5) -0.029(5) 0.011(4) 0.004(4)
O100 0.200(9) 0.187(9) 0.109(6) -0.022(6) 0.032(6) -0.072(7)
O101 0.259(11) 0.116(6) 0.147(7) 0.037(5) 0.094(7) 0.054(7)
N100 0.128(6) 0.094(5) 0.067(4) -0.005(4) 0.035(4) -0.011(5)
C100 0.206(13) 0.088(7) 0.114(8) 0.004(6) 0.025(8) -0.043(7)
O200 0.127(5) 0.062(4) 0.218(8) 0.000(4) 0.070(5) -0.002(3)
O201 0.175(6) 0.072(4) 0.107(4) 0.021(3) 0.040(4) 0.037(4)
N200 0.110(5) 0.049(3) 0.120(5) 0.009(3) 0.054(4) 0.014(3)
C200 0.104(7) 0.128(9) 0.140(9) 0.006(7) 0.038(7) 0.002(6)
O300 0.130(6) 0.110(5) 0.167(7) 0.030(5) -0.068(5) -0.053(5)
O301 0.092(5) 0.242(10) 0.150(7) -0.003(6) 0.039(5) -0.012(6)
N300 0.065(4) 0.113(6) 0.073(4) 0.006(4) -0.013(3) -0.023(4)
C300 0.140(9) 0.119(8) 0.113(8) -0.005(6) 0.050(7) -0.002(7)
O400 0.115(10) 0.079(8) 0.197(16) 0.000(9) -0.004(10) -0.013(7)
O401 0.127(11) 0.125(11) 0.203(15) -0.074(10) 0.110(11) -0.078(9)
N400 0.080(7) 0.032(5) 0.076(7) -0.001(4) 0.006(6) -0.002(5)
C400 0.057(7) 0.071(8) 0.074(8) -0.005(6) 0.024(6) -0.006(6)
O500 0.210(18) 0.106(11) 0.26(2) 0.078(12) 0.153(17) 0.062(11)
O501 0.113(8) 0.082(7) 0.084(7) 0.051(6) -0.012(6) -0.020(6)
N500 0.069(6) 0.034(4) 0.049(5) 0.015(4) 0.020(4) 0.003(4)
C500 0.048(6) 0.062(7) 0.088(8) 0.044(6) 0.038(6) 0.014(5)
C43A 0.094(8) 0.082(7) 0.047(5) 0.013(5) 0.016(5) 0.008(6)
C45A 0.110(10) 0.115(10) 0.057(6) 0.034(6) 0.014(6) 0.009(8)
C44A 0.089(8) 0.180(15) 0.064(6) 0.028(8) 0.039(6) 0.039(9)

loop_
_atom_type_symbol
_atom_type_description
_atom_type_scat_dispersion_real
_atom_type_scat_dispersion_imag
_atom_type_scat_source
C C 0.0033 0.0016 'International Tables Vol C Tables 4.2.6.8 and 6.1.1.4'
H H 0.0000 0.0000 'International Tables Vol C Tables 4.2.6.8 and 6.1.1.4'
B B 0.0013 0.0007 'International Tables Vol C Tables 4.2.6.8 and 6.1.1.4'
F F 0.0171 0.0103 'International Tables Vol C Tables 4.2.6.8 and 6.1.1.4'
Fe Fe 0.3463 0.8444 'International Tables Vol C Tables 4.2.6.8 and 6.1.1.4'
N N 0.0061 0.0033 'International Tables Vol C Tables 4.2.6.8 and 6.1.1.4'
O O 0.0106 0.0060 'International Tables Vol C Tables 4.2.6.8 and 6.1.1.4'

loop_
_geom_angle_atom_site_label_1
_geom_angle_atom_site_label_2
_geom_angle_atom_site_label_3
_geom_angle
_geom_angle_site_symmetry_1
_geom_angle_site_symmetry_3
_geom_angle_publ_flag
N2 Fe1 N1 80.23(13) . . ?
N2 Fe1 N9 92.15(14) . . ?
N2 Fe1 N10 88.34(14) . . ?
N2 Fe1 N17 171.10(15) . . ?
N9 Fe1 N1 93.90(14) . . ?
N9 Fe1 N17 96.13(14) . . ?
N10 Fe1 N1 167.09(14) . . ?
N10 Fe1 N9 80.46(14) . . ?
N10 Fe1 N17 96.23(14) . . ?
N17 Fe1 N1 95.91(14) . . ?
N18 Fe1 N1 91.23(14) . . ?
N18 Fe1 N2 91.73(13) . . ?
N18 Fe1 N9 174.03(14) . . ?
N18 Fe1 N10 95.12(14) . . ?
N18 Fe1 N17 80.29(14) . . ?
N6 Fe2 N8 75.58(13) . . ?
N6 Fe2 N16 160.10(14) . . ?
N6 Fe2 N24 91.61(14) . . ?
N8 Fe2 N16 96.21(13) . . ?
N8 Fe2 N24 91.10(13) . . ?
N14 Fe2 N6 87.03(13) . . ?
N14 Fe2 N8 95.47(13) . . ?
N14 Fe2 N16 75.58(13) . . ?
N14 Fe2 N24 172.73(13) . . ?
N16 Fe2 N24 106.84(14) . . ?
N22 Fe2 N6 93.96(13) . . ?
N22 Fe2 N8 163.34(13) . . ?
N22 Fe2 N14 96.92(13) . . ?
N22 Fe2 N16 97.64(13) . . ?
N22 Fe2 N24 76.05(13) . . ?
C25 O1 C26 105.3(4) . . ?
C49 O2 C48 105.3(4) . . ?
C50 O3 C51 105.2(4) . . ?
C73 O4 C72 104.9(3) . . ?
C1 O5 C2 105.9(4) . . ?
C24 O6 C23 105.5(3) . . ?
C1 N1 Fe1 141.6(3) . . ?
C1 N1 C3 104.3(4) . . ?
C3 N1 Fe1 114.1(2) . . ?
N3 N2 Fe1 133.1(3) . . ?
C4 N2 Fe1 117.7(3) . . ?
C4 N2 N3 108.9(3) . . ?
C9 N3 N2 106.0(3) . . ?
C4 N4 C5 126.8(3) . . ?
C4 N4 C9 104.1(3) . . ?
C9 N4 C5 127.7(3) . . ?
C16 N5 N6 106.5(3) . . ?
N5 N6 Fe2 134.0(3) . . ?
C21 N6 Fe2 113.7(3) . . ?
C21 N6 N5 108.1(3) . . ?
C16 N7 C17 130.1(4) . . ?
C21 N7 C16 103.6(3) . . ?
C21 N7 C17 125.6(3) . . ?
C22 N8 Fe2 113.1(2) . . ?
C24 N8 Fe2 141.1(3) . . ?
C24 N8 C22 105.4(4) . . ?
C25 N9 Fe1 140.9(3) . . ?
C25 N9 C27 105.1(4) . . ?
C27 N9 Fe1 113.8(3) . . ?
N11 N10 Fe1 133.8(3) . . ?
C28 N10 Fe1 115.7(3) . . ?
C28 N10 N11 107.9(3) . . ?
C34 N11 N10 106.0(3) . . ?
C28 N12 C29 126.3(4) . . ?
C28 N12 C34 103.8(3) . . ?
C34 N12 C29 128.7(4) . . ?
C41 N13 N14 106.4(3) . . ?
N13 N14 Fe2 134.1(3) . . ?
C46 N14 Fe2 116.5(3) . . ?
C46 N14 N13 108.0(3) . . ?
C41 N15 C42 126.6(4) . . ?
C46 N15 C41 104.2(3) . . ?
C46 N15 C42 126.7(4) . . ?
C47 N16 Fe2 113.3(3) . . ?
C49 N16 Fe2 142.1(4) . . ?
C49 N16 C47 104.4(4) . . ?
C50 N17 Fe1 140.5(3) . . ?
C50 N17 C52 105.3(4) . . ?
C52 N17 Fe1 114.2(3) . . ?
N19 N18 Fe1 133.8(2) . . ?
C53 N18 Fe1 117.5(3) . . ?
C53 N18 N19 108.7(3) . . ?
C58 N19 N18 105.6(3) . . ?
C53 N20 C54 126.3(3) . . ?
C53 N20 C58 104.2(3) . . ?
C58 N20 C54 129.0(4) . . ?
C65 N21 N22 106.2(3) . . ?
N21 N22 Fe2 134.6(3) . . ?
C70 N22 Fe2 115.1(2) . . ?
C70 N22 N21 108.2(3) . . ?
C65 N23 C66 127.6(3) . . ?
C70 N23 C65 104.9(3) . . ?
C70 N23 C66 126.4(3) . . ?
C71 N24 Fe2 112.7(3) . . ?
C73 N24 Fe2 142.4(3) . . ?
C73 N24 C71 104.8(4) . . ?
O5 C1 H1 122.8 . . ?
N1 C1 O5 114.5(4) . . ?
N1 C1 H1 122.8 . . ?
O5 C2 H2 126.5 . . ?
C3 C2 O5 107.1(4) . . ?
C3 C2 H2 126.5 . . ?
N1 C3 C4 111.5(3) . . ?
C2 C3 N1 108.3(4) . . ?
C2 C3 C4 140.1(4) . . ?
N2 C4 N4 109.8(3) . . ?
N2 C4 C3 116.2(3) . . ?
N4 C4 C3 134.0(4) . . ?
C54 C4AA H4AA 108.6 . . ?
C54 C4AA C56A 110.2(13) . . ?
C54 C4AA C57A 111.4(14) . . ?
C56A C4AA H4AA 108.6 . . ?
C57A C4AA H4AA 108.6 . . ?
C57A C4AA C56A 109.3(17) . . ?
N4 C5 H5A 109.2 . . ?
N4 C5 H5B 109.2 . . ?
N4 C5 C6 112.2(4) . . ?
H5A C5 H5B 107.9 . . ?
C6 C5 H5A 109.2 . . ?
C6 C5 H5B 109.2 . . ?
C5 C6 H6 106.2 . . ?
C5 C6 C7 109.3(6) . . ?
C7 C6 H6 106.2 . . ?
C8 C6 C5 115.0(6) . . ?
C8 C6 H6 106.2 . . ?
C8 C6 C7 113.2(7) . . ?
C6 C7 H7A 109.5 . . ?
C6 C7 H7B 109.5 . . ?
C6 C7 H7C 109.5 . . ?
H7A C7 H7B 109.5 . . ?
H7A C7 H7C 109.5 . . ?
H7B C7 H7C 109.5 . . ?
C6 C8 H8A 109.5 . . ?
C6 C8 H8B 109.5 . . ?
C6 C8 H8C 109.5 . . ?
H8A C8 H8B 109.5 . . ?
H8A C8 H8C 109.5 . . ?
H8B C8 H8C 109.5 . . ?
N3 C9 N4 111.1(3) . . ?
N3 C9 C10 124.4(4) . . ?
N4 C9 C10 124.5(4) . . ?
C11 C10 C9 120.8(4) . . ?
C11 C10 C15 120.2(4) . . ?
C15 C10 C9 118.9(4) . . ?
C10 C11 H11 120.3 . . ?
C10 C11 C12 119.5(4) . . ?
C12 C11 H11 120.3 . . ?
C11 C12 H12 119.6 . . ?
C13 C12 C11 120.7(4) . . ?
C13 C12 H12 119.6 . . ?
C12 C13 H13 120.0 . . ?
C12 C13 C14 120.0(4) . . ?
C14 C13 H13 120.0 . . ?
C13 C14 C15 119.7(4) . . ?
C13 C14 C16 122.1(4) . . ?
C15 C14 C16 118.0(4) . . ?
C10 C15 C14 119.9(4) . . ?
C10 C15 H15 120.1 . . ?
C14 C15 H15 120.1 . . ?
N5 C16 N7 111.1(4) . . ?
N5 C16 C14 122.6(4) . . ?
N7 C16 C14 126.3(4) . . ?
N7 C17 H17A 109.2 . . ?
N7 C17 H17B 109.2 . . ?
N7 C17 C18 112.2(4) . . ?
H17A C17 H17B 107.9 . . ?
C18 C17 H17A 109.2 . . ?
C18 C17 H17B 109.2 . . ?
C17 C18 H18 108.6 . . ?
C19 C18 C17 111.0(5) . . ?
C19 C18 H18 108.6 . . ?
C19 C18 C20 111.1(5) . . ?
C20 C18 C17 108.8(5) . . ?
C20 C18 H18 108.6 . . ?
C18 C19 H19A 109.5 . . ?
C18 C19 H19B 109.5 . . ?
C18 C19 H19C 109.5 . . ?
H19A C19 H19B 109.5 . . ?
H19A C19 H19C 109.5 . . ?
H19B C19 H19C 109.5 . . ?
C18 C20 H20A 109.5 . . ?
C18 C20 H20B 109.5 . . ?
C18 C20 H20C 109.5 . . ?
H20A C20 H20B 109.5 . . ?
H20A C20 H20C 109.5 . . ?
H20B C20 H20C 109.5 . . ?
N6 C21 N7 110.8(3) . . ?
N6 C21 C22 118.4(4) . . ?
N7 C21 C22 130.8(4) . . ?
N8 C22 C21 114.9(3) . . ?
C23 C22 N8 108.5(4) . . ?
C23 C22 C21 136.5(4) . . ?
O6 C23 H23 126.4 . . ?
C22 C23 O6 107.2(4) . . ?
C22 C23 H23 126.4 . . ?
O6 C24 H24 123.3 . . ?
N8 C24 O6 113.3(4) . . ?
N8 C24 H24 123.3 . . ?
O1 C25 H25 123.2 . . ?
N9 C25 O1 113.5(4) . . ?
N9 C25 H25 123.2 . . ?
O1 C26 H26 125.9 . . ?
C27 C26 O1 108.2(4) . . ?
C27 C26 H26 125.9 . . ?
N9 C27 C28 111.7(4) . . ?
C26 C27 N9 107.9(4) . . ?
C26 C27 C28 140.3(4) . . ?
N10 C28 N12 111.0(3) . . ?
N10 C28 C27 116.5(4) . . ?
N12 C28 C27 132.4(4) . . ?
N12 C29 H29A 110.2 . . ?
N12 C29 H29B 110.2 . . ?
N12 C29 H29C 108.5 . . ?
N12 C29 H29D 108.5 . . ?
N12 C29 C30A 107.7(6) . . ?
N12 C29 C30B 115.2(7) . . ?
H29A C29 H29B 108.5 . . ?
H29C C29 H29D 107.5 . . ?
C30A C29 H29A 110.2 . . ?
C30A C29 H29B 110.2 . . ?
C30B C29 H29C 108.5 . . ?
C30B C29 H29D 108.5 . . ?
C29 C30A H30A 115.1 . . ?
C29 C30A C31A 90.1(12) . . ?
C31A C30A H30A 115.1 . . ?
C32A C30A C29 116.9(16) . . ?
C32A C30A H30A 115.1 . . ?
C32A C30A C31A 101.0(12) . . ?
C29 C30B H30B 117.7 . . ?
C29 C30B C31B 106.3(11) . . ?
C29 C30B C32B 106.3(12) . . ?
C31B C30B H30B 117.7 . . ?
C32B C30B H30B 117.7 . . ?
C32B C30B C31B 86.3(14) . . ?
C30A C31A H31A 109.5 . . ?
C30A C31A H31B 109.5 . . ?
C30A C31A H31C 109.5 . . ?
H31A C31A H31B 109.5 . . ?
H31A C31A H31C 109.5 . . ?
H31B C31A H31C 109.5 . . ?
C30B C31B H31D 109.5 . . ?
C30B C31B H31E 109.5 . . ?
C30B C31B H31F 109.5 . . ?
H31D C31B H31E 109.5 . . ?
H31D C31B H31F 109.5 . . ?
H31E C31B H31F 109.5 . . ?
C30B C32B H32A 109.5 . . ?
C30B C32B H32B 109.5 . . ?
C30B C32B H32C 109.5 . . ?
H32A C32B H32B 109.5 . . ?
H32A C32B H32C 109.5 . . ?
H32B C32B H32C 109.5 . . ?
C30A C32A H32D 109.5 . . ?
C30A C32A H32E 109.5 . . ?
C30A C32A H32F 109.5 . . ?
H32D C32A H32E 109.5 . . ?
H32D C32A H32F 109.5 . . ?
H32E C32A H32F 109.5 . . ?
N11 C34 N12 111.2(4) . . ?
N11 C34 C35 122.7(4) . . ?
N12 C34 C35 126.1(4) . . ?
C36 C35 C34 121.2(4) . . ?
C36 C35 C40 120.0(4) . . ?
C40 C35 C34 118.7(4) . . ?
C35 C36 H36 120.3 . . ?
C37 C36 C35 119.3(4) . . ?
C37 C36 H36 120.3 . . ?
C36 C37 H37 119.6 . . ?
C38 C37 C36 120.9(4) . . ?
C38 C37 H37 119.6 . . ?
C37 C38 H38 119.9 . . ?
C37 C38 C39 120.1(4) . . ?
C39 C38 H38 119.9 . . ?
C38 C39 C41 121.3(4) . . ?
C40 C39 C38 119.4(4) . . ?
C40 C39 C41 119.3(4) . . ?
C35 C40 H40 119.8 . . ?
C39 C40 C35 120.3(4) . . ?
C39 C40 H40 119.8 . . ?
N13 C41 N15 110.8(4) . . ?
N13 C41 C39 124.9(4) . . ?
N15 C41 C39 124.3(4) . . ?
N15 C42 H42A 109.2 . . ?
N15 C42 H42B 109.2 . . ?
N15 C42 H42C 108.9 . . ?
N15 C42 H42D 108.9 . . ?
N15 C42 C43A 112.0(5) . . ?
N15 C42 C43B 113.3(9) . . ?
H42A C42 H42B 107.9 . . ?
H42C C42 H42D 107.7 . . ?
C43A C42 H42A 109.2 . . ?
C43A C42 H42B 109.2 . . ?
C43B C42 H42C 108.9 . . ?
C43B C42 H42D 108.9 . . ?
N14 C46 N15 110.6(4) . . ?
N14 C46 C47 118.1(4) . . ?
N15 C46 C47 131.4(4) . . ?
N16 C47 C46 115.2(4) . . ?
C48 C47 N16 108.6(4) . . ?
C48 C47 C46 136.0(4) . . ?
O2 C48 H48 126.4 . . ?
C47 C48 O2 107.3(4) . . ?
C47 C48 H48 126.4 . . ?
O2 C49 H49 122.8 . . ?
N16 C49 O2 114.3(5) . . ?
N16 C49 H49 122.8 . . ?
O3 C50 H50 123.1 . . ?
N17 C50 O3 113.8(4) . . ?
N17 C50 H50 123.1 . . ?
O3 C51 H51 125.9 . . ?
C52 C51 O3 108.2(4) . . ?
C52 C51 H51 125.9 . . ?
N17 C52 C53 112.2(3) . . ?
C51 C52 N17 107.6(4) . . ?
C51 C52 C53 140.1(4) . . ?
N18 C53 N20 110.2(3) . . ?
N18 C53 C52 115.7(4) . . ?
N20 C53 C52 134.0(4) . . ?
N20 C54 H54A 108.3 . . ?
N20 C54 H54B 108.3 . . ?
N20 C54 H54C 109.4 . . ?
N20 C54 H54D 109.4 . . ?
N20 C54 C55A 111.3(6) . . ?
C4AA C54 N20 115.8(5) . . ?
C4AA C54 H54A 108.3 . . ?
C4AA C54 H54B 108.3 . . ?
H54A C54 H54B 107.4 . . ?
H54C C54 H54D 108.0 . . ?
C55A C54 H54C 109.4 . . ?
C55A C54 H54D 109.4 . . ?
C54 C55A H55A 106.5 . . ?
C56B C55A C54 107.3(18) . . ?
C56B C55A H55A 106.5 . . ?
C56B C55A C57B 112(2) . . ?
C57B C55A C54 117.4(19) . . ?
C57B C55A H55A 106.5 . . ?
C4AA C56A H56A 109.5 . . ?
C4AA C56A H56B 109.5 . . ?
C4AA C56A H56C 109.5 . . ?
H56A C56A H56B 109.5 . . ?
H56A C56A H56C 109.5 . . ?
H56B C56A H56C 109.5 . . ?
C55A C56B H56D 109.5 . . ?
C55A C56B H56E 109.5 . . ?
C55A C56B H56F 109.5 . . ?
H56D C56B H56E 109.5 . . ?
H56D C56B H56F 109.5 . . ?
H56E C56B H56F 109.5 . . ?
C4AA C57A H57A 109.5 . . ?
C4AA C57A H57B 109.5 . . ?
C4AA C57A H57C 109.5 . . ?
H57A C57A H57B 109.5 . . ?
H57A C57A H57C 109.5 . . ?
H57B C57A H57C 109.5 . . ?
C55A C57B H57D 109.5 . . ?
C55A C57B H57E 109.5 . . ?
C55A C57B H57F 109.5 . . ?
H57D C57B H57E 109.5 . . ?
H57D C57B H57F 109.5 . . ?
H57E C57B H57F 109.5 . . ?
N19 C58 N20 111.2(3) . . ?
N19 C58 C59 122.3(3) . . ?
N20 C58 C59 126.5(4) . . ?
C60 C59 C58 122.5(3) . . ?
C64 C59 C58 118.5(3) . . ?
C64 C59 C60 119.0(4) . . ?
C59 C60 H60 119.9 . . ?
C61 C60 C59 120.3(4) . . ?
C61 C60 H60 119.9 . . ?
C60 C61 H61 119.6 . . ?
C60 C61 C62 120.7(4) . . ?
C62 C61 H61 119.6 . . ?
C61 C62 H62 120.2 . . ?
C61 C62 C63 119.5(4) . . ?
C63 C62 H62 120.2 . . ?
C62 C63 C65 121.2(4) . . ?
C64 C63 C62 120.0(4) . . ?
C64 C63 C65 118.9(3) . . ?
C59 C64 H64 119.7 . . ?
C63 C64 C59 120.5(4) . . ?
C63 C64 H64 119.7 . . ?
N21 C65 N23 110.9(3) . . ?
N21 C65 C63 124.0(3) . . ?
N23 C65 C63 125.1(3) . . ?
N23 C66 H66A 109.2 . . ?
N23 C66 H66B 109.2 . . ?
N23 C66 C67 112.2(4) . . ?
H66A C66 H66B 107.9 . . ?
C67 C66 H66A 109.2 . . ?
C67 C66 H66B 109.2 . . ?
C66 C67 H67 107.6 . . ?
C68 C67 C66 110.2(5) . . ?
C68 C67 H67 107.6 . . ?
C69 C67 C66 112.7(5) . . ?
C69 C67 H67 107.6 . . ?
C69 C67 C68 111.0(6) . . ?
C67 C68 H68A 109.5 . . ?
C67 C68 H68B 109.5 . . ?
C67 C68 H68C 109.5 . . ?
H68A C68 H68B 109.5 . . ?
H68A C68 H68C 109.5 . . ?
H68B C68 H68C 109.5 . . ?
C67 C69 H69A 109.5 . . ?
C67 C69 H69B 109.5 . . ?
C67 C69 H69C 109.5 . . ?
H69A C69 H69B 109.5 . . ?
H69A C69 H69C 109.5 . . ?
H69B C69 H69C 109.5 . . ?
N22 C70 N23 109.8(3) . . ?
N22 C70 C71 119.2(3) . . ?
N23 C70 C71 131.0(4) . . ?
N24 C71 C70 114.8(4) . . ?
C72 C71 N24 108.2(4) . . ?
C72 C71 C70 137.0(4) . . ?
O4 C72 H72 126.0 . . ?
C71 C72 O4 108.1(4) . . ?
C71 C72 H72 126.0 . . ?
O4 C73 H73 123.0 . . ?
N24 C73 O4 114.1(4) . . ?
N24 C73 H73 123.0 . . ?
F11 B1 F12 111.8(6) . . ?
F11 B1 F13 109.8(6) . . ?
F12 B1 F13 108.1(5) . . ?
F14 B1 F11 107.7(6) . . ?
F14 B1 F12 113.4(6) . . ?
F14 B1 F13 105.8(6) . . ?
F21 B2 F23 109.1(5) . . ?
F21 B2 F24 110.4(6) . . ?
F22 B2 F21 111.1(5) . . ?
F22 B2 F23 109.4(6) . . ?
F22 B2 F24 109.8(5) . . ?
F23 B2 F24 107.0(5) . . ?
F31 B3 F32 105.5(8) . . ?
F31 B3 F33 110.5(11) . . ?
F31 B3 F34 117.2(15) . . ?
F32 B3 F33 110.5(9) . . ?
F34 B3 F32 112.9(9) . . ?
F34 B3 F33 100.3(8) . . ?
F41 B4 F42 97.4(10) . . ?
F41 B4 F45 112.0(13) . . ?
F41 B4 F46 97.9(12) . . ?
F43 B4 F41 116.0(16) . . ?
F43 B4 F42 94.5(17) . . ?
F44 B4 F41 118.5(9) . . ?
F44 B4 F42 114.2(16) . . ?
F44 B4 F43 112.5(18) . . ?
F45 B4 F46 102.8(15) . . ?
F47 B4 F41 114.8(10) . . ?
F47 B4 F45 116.5(15) . . ?
F47 B4 F46 110.5(19) . . ?
O100 N100 C100 119.0(10) . . ?
O101 N100 O100 119.5(10) . . ?
O101 N100 C100 121.5(10) . . ?
N100 C100 H10A 109.5 . . ?
N100 C100 H10B 109.5 . . ?
N100 C100 H10C 109.5 . . ?
H10A C100 H10B 109.5 . . ?
H10A C100 H10C 109.5 . . ?
H10B C100 H10C 109.5 . . ?
O200 N200 C200 117.3(8) . . ?
O201 N200 O200 124.3(9) . . ?
O201 N200 C200 118.3(8) . . ?
N200 C200 H20D 109.5 . . ?
N200 C200 H20E 109.5 . . ?
N200 C200 H20F 109.5 . . ?
H20D C200 H20E 109.5 . . ?
H20D C200 H20F 109.5 . . ?
H20E C200 H20F 109.5 . . ?
O300 N300 O301 125.5(10) . . ?
O300 N300 C300 117.8(9) . . ?
O301 N300 C300 116.7(9) . . ?
N300 C300 H30C 109.5 . . ?
N300 C300 H30D 109.5 . . ?
N300 C300 H30E 109.5 . . ?
H30C C300 H30D 109.5 . . ?
H30C C300 H30E 109.5 . . ?
H30D C300 H30E 109.5 . . ?
O400 N400 C400 109.5(13) . . ?
O401 N400 O400 118.1(13) . . ?
O401 N400 C400 131.0(12) . . ?
N400 C400 H40A 109.5 . . ?
N400 C400 H40B 109.5 . . ?
N400 C400 H40C 109.5 . . ?
H40A C400 H40B 109.5 . . ?
H40A C400 H40C 109.5 . . ?
H40B C400 H40C 109.5 . . ?
O500 N500 O501 116.2(11) . . ?
O500 N500 C500 121.3(12) . . ?
O501 N500 C500 120.0(10) . . ?
N500 C500 H50A 109.5 . . ?
N500 C500 H50B 109.5 . . ?
N500 C500 H50C 109.5 . . ?
H50A C500 H50B 109.5 . . ?
H50A C500 H50C 109.5 . . ?
H50B C500 H50C 109.5 . . ?
C42 C43A H43A 106.4 . . ?
C45A C43A C42 111.1(10) . . ?
C45A C43A H43A 106.4 . . ?
C45A C43A C44A 112.4(9) . . ?
C44A C43A C42 113.7(9) . . ?
C44A C43A H43A 106.4 . . ?
C43A C45A H45A 109.5 . . ?
C43A C45A H45B 109.5 . . ?
C43A C45A H45C 109.5 . . ?
H45A C45A H45B 109.5 . . ?
H45A C45A H45C 109.5 . . ?
H45B C45A H45C 109.5 . . ?
C43A C44A H44A 109.5 . . ?
C43A C44A H44B 109.5 . . ?
C43A C44A H44C 109.5 . . ?
H44A C44A H44B 109.5 . . ?
H44A C44A H44C 109.5 . . ?
H44B C44A H44C 109.5 . . ?
C42 C43B H43B 111.7 . . ?
C42 C43B C44B 102(2) . . ?
C42 C43B C45B 109(2) . . ?
C44B C43B H43B 111.7 . . ?
C45B C43B H43B 111.7 . . ?
C45B C43B C44B 111(2) . . ?
C43B C44B H44D 109.5 . . ?
C43B C44B H44E 109.5 . . ?
C43B C44B H44F 109.5 . . ?
H44D C44B H44E 109.5 . . ?
H44D C44B H44F 109.5 . . ?
H44E C44B H44F 109.5 . . ?
C43B C45B H45D 109.5 . . ?
C43B C45B H45E 109.5 . . ?
C43B C45B H45F 109.5 . . ?
H45D C45B H45E 109.5 . . ?
H45D C45B H45F 109.5 . . ?
H45E C45B H45F 109.5 . . ?

loop_
_geom_bond_atom_site_label_1
_geom_bond_atom_site_label_2
_geom_bond_distance
_geom_bond_site_symmetry_2
_geom_bond_publ_flag
Fe1 N1 2.010(4) . ?
Fe1 N2 1.951(3) . ?
Fe1 N9 1.999(4) . ?
Fe1 N10 1.971(3) . ?
Fe1 N17 2.000(4) . ?
Fe1 N18 1.951(3) . ?
Fe2 N6 2.177(4) . ?
Fe2 N8 2.188(3) . ?
Fe2 N14 2.155(4) . ?
Fe2 N16 2.207(4) . ?
Fe2 N22 2.145(3) . ?
Fe2 N24 2.213(4) . ?
O1 C25 1.335(6) . ?
O1 C26 1.379(6) . ?
O2 C48 1.374(6) . ?
O2 C49 1.331(7) . ?
O3 C50 1.337(6) . ?
O3 C51 1.369(6) . ?
O4 C72 1.365(5) . ?
O4 C73 1.343(6) . ?
O5 C1 1.326(6) . ?
O5 C2 1.382(6) . ?
O6 C23 1.379(6) . ?
O6 C24 1.342(6) . ?
N1 C1 1.284(5) . ?
N1 C3 1.421(5) . ?
N2 N3 1.369(4) . ?
N2 C4 1.316(5) . ?
N3 C9 1.311(5) . ?
N4 C4 1.355(5) . ?
N4 C5 1.474(6) . ?
N4 C9 1.379(5) . ?
N5 N6 1.368(5) . ?
N5 C16 1.313(6) . ?
N6 C21 1.311(5) . ?
N7 C16 1.376(5) . ?
N7 C17 1.462(5) . ?
N7 C21 1.357(5) . ?
N8 C22 1.397(6) . ?
N8 C24 1.289(5) . ?
N9 C25 1.285(6) . ?
N9 C27 1.416(5) . ?
N10 N11 1.374(5) . ?
N10 C28 1.315(5) . ?
N11 C34 1.320(6) . ?
N12 C28 1.347(5) . ?
N12 C29 1.474(6) . ?
N12 C34 1.373(5) . ?
N13 N14 1.382(5) . ?
N13 C41 1.301(5) . ?
N14 C46 1.312(5) . ?
N15 C41 1.387(5) . ?
N15 C42 1.486(6) . ?
N15 C46 1.346(5) . ?
N16 C47 1.402(6) . ?
N16 C49 1.283(6) . ?
N17 C50 1.283(6) . ?
N17 C52 1.404(6) . ?
N18 N19 1.369(4) . ?
N18 C53 1.316(5) . ?
N19 C58 1.323(5) . ?
N20 C53 1.350(5) . ?
N20 C54 1.467(5) . ?
N20 C58 1.371(5) . ?
N21 N22 1.379(4) . ?
N21 C65 1.310(5) . ?
N22 C70 1.321(5) . ?
N23 C65 1.373(5) . ?
N23 C66 1.479(5) . ?
N23 C70 1.348(5) . ?
N24 C71 1.402(5) . ?
N24 C73 1.281(6) . ?
C1 H1 0.9300 . ?
C2 H2 0.9300 . ?
C2 C3 1.343(6) . ?
C3 C4 1.446(5) . ?
C4AA H4AA 0.9800 . ?
C4AA C54 1.443(11) . ?
C4AA C56A 1.56(2) . ?
C4AA C57A 1.45(4) . ?
C5 H5A 0.9700 . ?
C5 H5B 0.9700 . ?
C5 C6 1.497(8) . ?
C6 H6 0.9800 . ?
C6 C7 1.521(9) . ?
C6 C8 1.459(11) . ?
C7 H7A 0.9600 . ?
C7 H7B 0.9600 . ?
C7 H7C 0.9600 . ?
C8 H8A 0.9600 . ?
C8 H8B 0.9600 . ?
C8 H8C 0.9600 . ?
C9 C10 1.476(5) . ?
C10 C11 1.382(6) . ?
C10 C15 1.387(6) . ?
C11 H11 0.9300 . ?
C11 C12 1.390(7) . ?
C12 H12 0.9300 . ?
C12 C13 1.374(7) . ?
C13 H13 0.9300 . ?
C13 C14 1.387(6) . ?
C14 C15 1.394(5) . ?
C14 C16 1.472(6) . ?
C15 H15 0.9300 . ?
C17 H17A 0.9700 . ?
C17 H17B 0.9700 . ?
C17 C18 1.540(7) . ?
C18 H18 0.9800 . ?
C18 C19 1.507(8) . ?
C18 C20 1.519(8) . ?
C19 H19A 0.9600 . ?
C19 H19B 0.9600 . ?
C19 H19C 0.9600 . ?
C20 H20A 0.9600 . ?
C20 H20B 0.9600 . ?
C20 H20C 0.9600 . ?
C21 C22 1.455(5) . ?
C22 C23 1.346(6) . ?
C23 H23 0.9300 . ?
C24 H24 0.9300 . ?
C25 H25 0.9300 . ?
C26 H26 0.9300 . ?
C26 C27 1.326(6) . ?
C27 C28 1.450(6) . ?
C29 H29A 0.9700 . ?
C29 H29B 0.9700 . ?
C29 H29C 0.9700 . ?
C29 H29D 0.9700 . ?
C29 C30A 1.63(2) . ?
C29 C30B 1.511(15) . ?
C30A H30A 0.9800 . ?
C30A C31A 1.82(2) . ?
C30A C32A 1.40(2) . ?
C30B H30B 0.9800 . ?
C30B C31B 1.67(2) . ?
C30B C32B 1.63(2) . ?
C31A H31A 0.9600 . ?
C31A H31B 0.9600 . ?
C31A H31C 0.9600 . ?
C31B H31D 0.9600 . ?
C31B H31E 0.9600 . ?
C31B H31F 0.9600 . ?
C32B H32A 0.9600 . ?
C32B H32B 0.9600 . ?
C32B H32C 0.9600 . ?
C32A H32D 0.9600 . ?
C32A H32E 0.9600 . ?
C32A H32F 0.9600 . ?
C34 C35 1.477(6) . ?
C35 C36 1.392(6) . ?
C35 C40 1.392(6) . ?
C36 H36 0.9300 . ?
C36 C37 1.387(6) . ?
C37 H37 0.9300 . ?
C37 C38 1.377(7) . ?
C38 H38 0.9300 . ?
C38 C39 1.394(6) . ?
C39 C40 1.388(6) . ?
C39 C41 1.472(6) . ?
C40 H40 0.9300 . ?
C42 H42A 0.9700 . ?
C42 H42B 0.9700 . ?
C42 H42C 0.9700 . ?
C42 H42D 0.9700 . ?
C42 C43A 1.547(12) . ?
C42 C43B 1.50(2) . ?
C46 C47 1.452(6) . ?
C47 C48 1.340(7) . ?
C48 H48 0.9300 . ?
C49 H49 0.9300 . ?
C50 H50 0.9300 . ?
C51 H51 0.9300 . ?
C51 C52 1.341(6) . ?
C52 C53 1.442(6) . ?
C54 H54A 0.9700 . ?
C54 H54B 0.9700 . ?
C54 H54C 0.9700 . ?
C54 H54D 0.9700 . ?
C54 C55A 1.581(16) . ?
C55A H55A 0.9800 . ?
C55A C56B 1.51(3) . ?
C55A C57B 1.53(3) . ?
C56A H56A 0.9600 . ?
C56A H56B 0.9600 . ?
C56A H56C 0.9600 . ?
C56B H56D 0.9600 . ?
C56B H56E 0.9600 . ?
C56B H56F 0.9600 . ?
C57A H57A 0.9600 . ?
C57A H57B 0.9600 . ?
C57A H57C 0.9600 . ?
C57B H57D 0.9600 . ?
C57B H57E 0.9600 . ?
C57B H57F 0.9600 . ?
C58 C59 1.474(6) . ?
C59 C60 1.399(6) . ?
C59 C64 1.394(5) . ?
C60 H60 0.9300 . ?
C60 C61 1.370(6) . ?
C61 H61 0.9300 . ?
C61 C62 1.384(6) . ?
C62 H62 0.9300 . ?
C62 C63 1.395(6) . ?
C63 C64 1.377(6) . ?
C63 C65 1.477(5) . ?
C64 H64 0.9300 . ?
C66 H66A 0.9700 . ?
C66 H66B 0.9700 . ?
C66 C67 1.514(7) . ?
C67 H67 0.9800 . ?
C67 C68 1.509(8) . ?
C67 C69 1.475(10) . ?
C68 H68A 0.9600 . ?
C68 H68B 0.9600 . ?
C68 H68C 0.9600 . ?
C69 H69A 0.9600 . ?
C69 H69B 0.9600 . ?
C69 H69C 0.9600 . ?
C70 C71 1.448(5) . ?
C71 C72 1.341(6) . ?
C72 H72 0.9300 . ?
C73 H73 0.9300 . ?
F11 B1 1.344(7) . ?
F12 B1 1.351(7) . ?
F13 B1 1.384(8) . ?
F14 B1 1.312(7) . ?
F21 B2 1.375(8) . ?
F22 B2 1.360(8) . ?
F23 B2 1.388(8) . ?
F24 B2 1.402(7) . ?
F31 B3 1.274(10) . ?
F32 B3 1.338(9) . ?
F33 B3 1.357(11) . ?
F34 B3 1.289(12) . ?
F41 B4 1.322(9) . ?
F42 B4 1.453(17) . ?
F43 B4 1.27(3) . ?
F44 B4 1.256(12) . ?
F45 B4 1.328(17) . ?
F46 B4 1.385(16) . ?
F47 B4 1.30(2) . ?
O100 N100 1.188(10) . ?
O101 N100 1.173(10) . ?
N100 C100 1.430(11) . ?
C100 H10A 0.9600 . ?
C100 H10B 0.9600 . ?
C100 H10C 0.9600 . ?
O200 N200 1.217(8) . ?
O201 N200 1.201(8) . ?
N200 C200 1.469(12) . ?
C200 H20D 0.9600 . ?
C200 H20E 0.9600 . ?
C200 H20F 0.9600 . ?
O300 N300 1.161(8) . ?
O301 N300 1.208(8) . ?
N300 C300 1.424(10) . ?
C300 H30C 0.9600 . ?
C300 H30D 0.9600 . ?
C300 H30E 0.9600 . ?
O400 N400 1.239(17) . ?
O401 N400 1.084(16) . ?
N400 C400 1.381(16) . ?
C400 H40A 0.9600 . ?
C400 H40B 0.9600 . ?
C400 H40C 0.9600 . ?
O500 N500 1.087(13) . ?
O501 N500 1.204(11) . ?
N500 C500 1.422(11) . ?
C500 H50A 0.9600 . ?
C500 H50B 0.9600 . ?
C500 H50C 0.9600 . ?
C43A H43A 0.9800 . ?
C43A C45A 1.508(14) . ?
C43A C44A 1.518(17) . ?
C45A H45A 0.9600 . ?
C45A H45B 0.9600 . ?
C45A H45C 0.9600 . ?
C44A H44A 0.9600 . ?
C44A H44B 0.9600 . ?
C44A H44C 0.9600 . ?
C43B H43B 0.9800 . ?
C43B C44B 1.57(4) . ?
C43B C45B 1.53(4) . ?
C44B H44D 0.9600 . ?
C44B H44E 0.9600 . ?
C44B H44F 0.9600 . ?
C45B H45D 0.9600 . ?
C45B H45E 0.9600 . ?
C45B H45F 0.9600 . ?

loop_
_platon_squeeze_void_nr
_platon_squeeze_void_average_x
_platon_squeeze_void_average_y
_platon_squeeze_void_average_z
_platon_squeeze_void_volume
_platon_squeeze_void_count_electrons
_platon_squeeze_void_content
1 0.000 0.000 0.000 237 59 ' '
2 0.283 0.361 0.765 7 0 ' '
3 0.717 0.639 0.235 7 0 ' '
